data_7132309
loop_
_publ_author_name
'Grasruck, Alexander'
'Parla, Giorgio'
'Lou, Lisha'
'Langer, Jens'
'Nei&#xdf;, Christian'
'Herrera, Alberto'
'Frie&#xdf;, Sybille'
'G&#xf6;rling, Andreas'
'Schmid, G&#xfc;nter'
'Dorta, Romano'

_publ_section_title
;
 Trapping of soluble, KCl-stabilized Cu(I) hydrides with CO<sub>2</sub>
 gives crystalline formates.
;
_journal_name_full 'Chemical communications (Cambridge, England)'
_journal_paper_doi 10.1039/d3cc03033d
_journal_year 2023
_chemical_absolute_configuration unk
_chemical_formula_moiety 'C40.891 H48.891 Cl0.109 Cu N2 O1.782 P2'
_chemical_formula_sum 'C40.89 H48.89 Cl0.11 Cu N2 O1.78 P2'
_chemical_formula_weight 726.29
_space_group_crystal_system orthorhombic
_space_group_IT_number 19
_space_group_name_Hall 'P 2ac 2ab'
_space_group_name_H-M_alt 'P 21 21 21'
_atom_sites_solution_hydrogens geom
_atom_sites_solution_primary dual
_audit_creation_date 2022-04-11
_audit_creation_method
;
Olex2 1.5
(compiled 2021.12.09 svn.r5202d8cf for OlexSys, GUI svn.r6439)
;
_audit_update_record
;
2023-05-24 deposited with the CCDC.	2023-10-30 downloaded from the CCDC.
;
_cell_angle_alpha 90
_cell_angle_beta 90
_cell_angle_gamma 90
_cell_formula_units_Z 4
_cell_length_a 10.29438(6)
_cell_length_b 15.43040(8)
_cell_length_c 23.74742(11)
_cell_measurement_reflns_used 23182
_cell_measurement_temperature 100.0(2)
_cell_measurement_theta_max 72.6770
_cell_measurement_theta_min 3.7010
_cell_volume 3772.19(3)
_computing_cell_refinement 'CrysAlisPro 1.171.40.53 (Rigaku OD, 2019)'
_computing_data_collection 'CrysAlisPro 1.171.40.53 (Rigaku OD, 2019)'
_computing_data_reduction 'CrysAlisPro 1.171.40.53 (Rigaku OD, 2019)'
_computing_molecular_graphics 'Olex2 1.5 (Dolomanov et al., 2009)'
_computing_publication_material 'Olex2 1.5 (Dolomanov et al., 2009)'
_computing_structure_refinement 'SHELXL 2018/3 (Sheldrick, 2015)'
_computing_structure_solution 'SHELXT  (Sheldrick, 2015)'
_diffrn_ambient_environment N~2~
_diffrn_ambient_temperature 100.0(2)
_diffrn_detector 'CCD plate'
_diffrn_detector_area_resol_mean 5.2903
_diffrn_detector_type AtlasS2
_diffrn_measured_fraction_theta_full 1.000
_diffrn_measured_fraction_theta_max 0.992
_diffrn_measurement_details
;
List of Runs (angles in degrees, time in seconds):

  # Type    Start    End  Width  t~exp~   \w     \q     \k     \f   Frames
#--------------------------------------------------------------------------
  1  \w   -114.00 -13.00   1.00    1.00    --  -41.44 -57.00-150.00  101
  2  \w    -39.00  82.00   1.00    1.00    --   41.44 -19.00-180.00  121
  3  \w     32.00 133.00   1.00    3.30    --  104.37 -61.00   0.00  101
  4  \w     76.00 178.00   1.00    3.30    --  104.37  30.00 150.00  102
  5  \w     31.00 112.00   1.00    3.30    --  104.37-125.00 -30.00   81
  6  \w     31.00 112.00   1.00    3.30    --  104.37-125.00  60.00   81
  7  \w     97.00 178.00   1.00    3.30    --  104.37 125.00 -60.00   81
  8  \w   -114.00 -13.00   1.00    1.00    --  -41.44 -57.00 -30.00  101
  9  \w    -86.00  -6.00   1.00    1.00    --  -41.44 125.00   0.00   80
 10  \w     52.00 178.00   1.00    3.30    --  104.37  15.00 -60.00  126
 11  \w     75.00 177.00   1.00    3.30    --  104.37  61.00  90.00  102
 12  \w     75.00 116.00   1.00    3.30    --  104.37  61.00-180.00   41
 13  \w     79.00 177.00   1.00    3.30    --  104.37  45.00  30.00   98
;
_diffrn_measurement_device 'four-circle diffractometer'
_diffrn_measurement_device_type 'SuperNova, Dual, Cu at home/near, AtlasS2'
_diffrn_measurement_method '\w scans'
_diffrn_orient_matrix_type 'CrysAlisPro convention (1999,Acta A55,543-557)'
_diffrn_orient_matrix_UB_11 -0.0009585000
_diffrn_orient_matrix_UB_12 -0.0971849000
_diffrn_orient_matrix_UB_13 -0.0149099000
_diffrn_orient_matrix_UB_21 0.0424653000
_diffrn_orient_matrix_UB_22 -0.0221153000
_diffrn_orient_matrix_UB_23 0.0605254000
_diffrn_orient_matrix_UB_31 -0.1434823000
_diffrn_orient_matrix_UB_32 -0.0058665000
_diffrn_orient_matrix_UB_33 0.0179831000
_diffrn_radiation_monochromator mirror
_diffrn_radiation_probe x-ray
_diffrn_radiation_type 'Cu K\a'
_diffrn_radiation_wavelength 1.54184
_diffrn_reflns_av_R_equivalents 0.0375
_diffrn_reflns_av_unetI/netI 0.0275
_diffrn_reflns_Laue_measured_fraction_full 1.000
_diffrn_reflns_Laue_measured_fraction_max 0.992
_diffrn_reflns_limit_h_max 9
_diffrn_reflns_limit_h_min -12
_diffrn_reflns_limit_k_max 18
_diffrn_reflns_limit_k_min -19
_diffrn_reflns_limit_l_max 28
_diffrn_reflns_limit_l_min -29
_diffrn_reflns_number 28583
_diffrn_reflns_point_group_measured_fraction_full 1.000
_diffrn_reflns_point_group_measured_fraction_max 0.983
_diffrn_reflns_theta_full 67.684
_diffrn_reflns_theta_max 72.675
_diffrn_reflns_theta_min 3.416
_diffrn_source 'micro-focus sealed X-ray tube'
_diffrn_source_type 'SuperNova (Cu) X-ray Source'
_exptl_absorpt_coefficient_mu 1.963
_exptl_absorpt_correction_T_max 1.000
_exptl_absorpt_correction_T_min 0.543
_exptl_absorpt_correction_type gaussian
_exptl_absorpt_process_details
;
CrysAlisPro 1.171.40.53 (Rigaku Oxford Diffraction, 2019)
Numerical absorption correction based on gaussian integration over
			a multifaceted crystal model
Empirical absorption correction using spherical harmonics,
 implemented in SCALE3 ABSPACK scaling algorithm.
;
_exptl_crystal_colour 'clear colourless'
_exptl_crystal_colour_lustre clear
_exptl_crystal_colour_primary colourless
_exptl_crystal_density_diffrn 1.279
_exptl_crystal_description block
_exptl_crystal_F_000 1533
_exptl_crystal_size_max 0.224
_exptl_crystal_size_mid 0.19
_exptl_crystal_size_min 0.1
_refine_diff_density_max 0.436
_refine_diff_density_min -0.410
_refine_diff_density_rms 0.053
_refine_ls_abs_structure_details
;
 Flack x determined using 3134 quotients [(I+)-(I-)]/[(I+)+(I-)]
 (Parsons, Flack and Wagner, Acta Cryst. B69 (2013) 249-259).
;
_refine_ls_abs_structure_Flack 0.010(7)
_refine_ls_extinction_method none
_refine_ls_goodness_of_fit_ref 1.028
_refine_ls_hydrogen_treatment constr
_refine_ls_matrix_type full
_refine_ls_number_parameters 451
_refine_ls_number_reflns 7366
_refine_ls_number_restraints 6
_refine_ls_restrained_S_all 1.029
_refine_ls_R_factor_all 0.0319
_refine_ls_R_factor_gt 0.0317
_refine_ls_shift/su_max 0.001
_refine_ls_shift/su_mean 0.000
_refine_ls_structure_factor_coef Fsqd
_refine_ls_weighting_details 'w=1/[\s^2^(Fo^2^)+(0.0566P)^2^+0.9931P] where P=(Fo^2^+2Fc^2^)/3'
_refine_ls_weighting_scheme calc
_refine_ls_wR_factor_gt 0.0827
_refine_ls_wR_factor_ref 0.0829
_reflns_Friedel_coverage 0.771
_reflns_Friedel_fraction_full 0.999
_reflns_Friedel_fraction_max 0.972
_reflns_number_gt 7302
_reflns_number_total 7366
_reflns_threshold_expression 'I > 2\s(I)'
_cod_data_source_file d3cc03033d2.cif
_cod_data_source_block rodo190905b
_cod_database_code 7132309
_shelx_shelxl_version_number 2018/3
_chemical_oxdiff_formula C40.9H48.9Cl0.1CuN2O1.8P2
_shelx_space_group_comment
;
The symmetry employed for this shelxl refinement is uniquely defined
by the following loop, which should always be used as a source of
symmetry information in preference to the above space-group names.
They are only intended as comments.
;
_shelx_estimated_absorpt_t_max 0.828
_shelx_estimated_absorpt_t_min 0.668
_olex2_refinement_description
;
1. Fixed Uiso
 At 1.2 times of:
  All C(H) groups
 At 1.5 times of:
  All C(H,H,H) groups
2. Uiso/Uaniso restraints and constraints
Uanis(Cl1) \\sim Ueq: with sigma of 0.002 and sigma for terminal atoms of 0.004
3. Others
 Sof(Cl1)=1-FVAR(1)
 Sof(O1)=Sof(O2)=Sof(C1)=Sof(H1)=FVAR(1)
4.a Ternary CH refined with riding coordinates:
 C16(H16), C19(H19), C36(H36), C39(H39)
4.b Aromatic/amide H refined with riding coordinates:
 C3(H3), C4(H4), C5(H5), C6(H6), C8(H8), C9(H9), C11(H11), C12(H12), C13(H13),
 C14(H14), C23(H23), C24(H24), C25(H25), C26(H26), C28(H28), C29(H29), C31(H31),
  C32(H32), C33(H33), C34(H34), C1(H1)
4.c Idealised Me refined as rotating group:
 C17(H17a,H17b,H17c), C18(H18a,H18b,H18c), C20(H20a,H20b,H20c), C21(H21a,H21b,
 H21c), C37(H37a,H37b,H37c), C38(H38a,H38b,H38c), C40(H40a,H40b,H40c), C41(H41a,
 H41b,H41c)
;
_olex2_date_sample_data_collection 2021-07-01
_olex2_submission_special_instructions 'No special instructions were received'
_oxdiff_exptl_absorpt_empirical_details
;
Empirical correction (ABSPACK) includes:
- Absorption correction using spherical harmonics
- Frame scaling
- Detector area scaling
;
_oxdiff_exptl_absorpt_empirical_full_max 1.216
_oxdiff_exptl_absorpt_empirical_full_min 0.797

loop_
_space_group_symop_operation_xyz
'x, y, z'
'-x+1/2, -y, z+1/2'
'-x, y+1/2, -z+1/2'
'x+1/2, -y+1/2, -z'

loop_
_atom_site_label
_atom_site_type_symbol
_atom_site_fract_x
_atom_site_fract_y
_atom_site_fract_z
_atom_site_U_iso_or_equiv
_atom_site_adp_type
_atom_site_occupancy
_atom_site_site_symmetry_order
_atom_site_calc_flag
_atom_site_refinement_flags_posn
_atom_site_refinement_flags_adp
_atom_site_refinement_flags_occupancy
_atom_site_disorder_assembly
_atom_site_disorder_group
Cu1 Cu 0.61281(3) 0.67356(2) 0.36588(2) 0.01481(10) Uani 1 1 d . . . . .
P1 P 0.44722(6) 0.59381(4) 0.39944(2) 0.01380(13) Uani 1 1 d . . . . .
P2 P 0.75568(6) 0.66592(4) 0.29478(2) 0.01434(13) Uani 1 1 d . . . . .
N1 N 0.5057(2) 0.50845(14) 0.43752(9) 0.0163(4) Uani 1 1 d . . . . .
N2 N 0.6797(2) 0.67868(15) 0.23147(8) 0.0174(4) Uani 1 1 d . . . . .
C2 C 0.4246(3) 0.44353(18) 0.46315(11) 0.0213(6) Uani 1 1 d . . . . .
C3 C 0.3386(3) 0.4655(2) 0.50600(12) 0.0294(6) Uani 1 1 d . . . . .
H3 H 0.339378 0.522487 0.521163 0.035 Uiso 1 1 calc R U . . .
C4 C 0.2514(3) 0.4043(3) 0.52677(15) 0.0416(9) Uani 1 1 d . . . . .
H4 H 0.191637 0.420023 0.555492 0.050 Uiso 1 1 calc R U . . .
C5 C 0.2517(4) 0.3210(3) 0.50571(16) 0.0492(10) Uani 1 1 d . . . . .
H5 H 0.190479 0.279814 0.519108 0.059 Uiso 1 1 calc R U . . .
C6 C 0.3410(4) 0.2976(2) 0.46516(15) 0.0408(9) Uani 1 1 d . . . . .
H6 H 0.341348 0.239844 0.451394 0.049 Uiso 1 1 calc R U . . .
C7 C 0.4307(3) 0.35693(19) 0.44392(12) 0.0286(7) Uani 1 1 d . . . . .
C8 C 0.5292(4) 0.32642(19) 0.40454(11) 0.0318(7) Uani 1 1 d . . . . .
H8 H 0.504415 0.281022 0.379745 0.038 Uiso 1 1 calc R U . . .
C9 C 0.6507(4) 0.35571(18) 0.39975(12) 0.0302(7) Uani 1 1 d . . . . .
H9 H 0.704574 0.326131 0.373585 0.036 Uiso 1 1 calc R U . . .
C10 C 0.7106(3) 0.42786(18) 0.42996(12) 0.0241(6) Uani 1 1 d . . . . .
C11 C 0.8451(3) 0.4248(2) 0.44062(14) 0.0335(7) Uani 1 1 d . . . . .
H11 H 0.893040 0.375375 0.428921 0.040 Uiso 1 1 calc R U . . .
C12 C 0.9094(3) 0.4915(2) 0.46757(15) 0.0345(7) Uani 1 1 d . . . . .
H12 H 0.999767 0.487158 0.475083 0.041 Uiso 1 1 calc R U . . .
C13 C 0.8416(3) 0.5643(2) 0.48345(13) 0.0281(6) Uani 1 1 d . . . . .
H13 H 0.885493 0.611096 0.501145 0.034 Uiso 1 1 calc R U . . .
C14 C 0.7090(3) 0.56934(17) 0.47361(11) 0.0193(5) Uani 1 1 d . . . . .
H14 H 0.662874 0.619734 0.484905 0.023 Uiso 1 1 calc R U . . .
C15 C 0.6422(3) 0.50177(17) 0.44742(10) 0.0169(5) Uani 1 1 d . . . . .
C16 C 0.3318(3) 0.54886(18) 0.34680(11) 0.0214(5) Uani 1 1 d . . . . .
H16 H 0.304337 0.599117 0.323034 0.026 Uiso 1 1 calc R U . . .
C17 C 0.4017(3) 0.48657(18) 0.30691(11) 0.0254(6) Uani 1 1 d . . . . .
H17A H 0.482542 0.513235 0.293732 0.038 Uiso 1 1 calc R U . . .
H17B H 0.345617 0.473955 0.274579 0.038 Uiso 1 1 calc R U . . .
H17C H 0.421613 0.432586 0.326863 0.038 Uiso 1 1 calc R U . . .
C18 C 0.2061(3) 0.5088(2) 0.36936(13) 0.0288(6) Uani 1 1 d . . . . .
H18A H 0.226568 0.456329 0.390830 0.043 Uiso 1 1 calc R U . . .
H18B H 0.149028 0.493915 0.337772 0.043 Uiso 1 1 calc R U . . .
H18C H 0.162106 0.550585 0.393927 0.043 Uiso 1 1 calc R U . . .
C19 C 0.3399(3) 0.65787(18) 0.44600(11) 0.0211(5) Uani 1 1 d . . . . .
H19 H 0.266113 0.620217 0.458356 0.025 Uiso 1 1 calc R U . . .
C20 C 0.4120(3) 0.69001(19) 0.49831(11) 0.0247(6) Uani 1 1 d . . . . .
H20A H 0.449101 0.640448 0.518495 0.037 Uiso 1 1 calc R U . . .
H20B H 0.351256 0.720739 0.523023 0.037 Uiso 1 1 calc R U . . .
H20C H 0.481873 0.729424 0.486919 0.037 Uiso 1 1 calc R U . . .
C21 C 0.2847(3) 0.7345(2) 0.41275(13) 0.0264(6) Uani 1 1 d . . . . .
H21A H 0.355893 0.772661 0.401063 0.040 Uiso 1 1 calc R U . . .
H21B H 0.224006 0.766901 0.436541 0.040 Uiso 1 1 calc R U . . .
H21C H 0.239063 0.712949 0.379359 0.040 Uiso 1 1 calc R U . . .
C22 C 0.5430(3) 0.69604(17) 0.23061(10) 0.0181(5) Uani 1 1 d . . . . .
C23 C 0.4951(3) 0.76653(18) 0.26116(11) 0.0208(5) Uani 1 1 d . . . . .
H23 H 0.553586 0.803438 0.280689 0.025 Uiso 1 1 calc R U . . .
C24 C 0.3620(3) 0.78313(19) 0.26320(12) 0.0256(6) Uani 1 1 d . . . . .
H24 H 0.330031 0.830593 0.284588 0.031 Uiso 1 1 calc R U . . .
C25 C 0.2769(3) 0.7307(2) 0.23418(13) 0.0280(6) Uani 1 1 d . . . . .
H25 H 0.186399 0.742608 0.234914 0.034 Uiso 1 1 calc R U . . .
C26 C 0.3238(3) 0.6600(2) 0.20374(12) 0.0254(6) Uani 1 1 d . . . . .
H26 H 0.264345 0.623915 0.184121 0.030 Uiso 1 1 calc R U . . .
C27 C 0.4572(3) 0.64126(18) 0.20150(10) 0.0210(5) Uani 1 1 d . . . . .
C28 C 0.4979(3) 0.56342(19) 0.17091(11) 0.0238(6) Uani 1 1 d . . . . .
H28 H 0.435197 0.518416 0.168420 0.029 Uiso 1 1 calc R U . . .
C29 C 0.6125(3) 0.54746(18) 0.14593(11) 0.0257(6) Uani 1 1 d . . . . .
H29 H 0.623000 0.491449 0.129963 0.031 Uiso 1 1 calc R U . . .
C30 C 0.7222(3) 0.60619(19) 0.14055(11) 0.0235(6) Uani 1 1 d . . . . .
C31 C 0.8057(3) 0.5967(2) 0.09416(12) 0.0300(6) Uani 1 1 d . . . . .
H31 H 0.792633 0.549802 0.068895 0.036 Uiso 1 1 calc R U . . .
C32 C 0.9063(3) 0.6541(2) 0.08441(13) 0.0347(7) Uani 1 1 d . . . . .
H32 H 0.964299 0.644821 0.053886 0.042 Uiso 1 1 calc R U . . .
C33 C 0.9220(3) 0.7247(2) 0.11918(13) 0.0340(7) Uani 1 1 d . . . . .
H33 H 0.987805 0.766138 0.111348 0.041 Uiso 1 1 calc R U . . .
C34 C 0.8419(3) 0.7354(2) 0.16564(12) 0.0254(6) Uani 1 1 d . . . . .
H34 H 0.852232 0.784854 0.189068 0.031 Uiso 1 1 calc R U . . .
C35 C 0.7464(3) 0.67440(18) 0.17829(10) 0.0195(5) Uani 1 1 d . . . . .
C36 C 0.8545(3) 0.56474(18) 0.29142(11) 0.0213(5) Uani 1 1 d . . . . .
H36 H 0.892138 0.556890 0.329904 0.026 Uiso 1 1 calc R U . . .
C37 C 0.7674(3) 0.48627(18) 0.28143(13) 0.0281(6) Uani 1 1 d . . . . .
H37A H 0.699266 0.484583 0.310229 0.042 Uiso 1 1 calc R U . . .
H37B H 0.819518 0.433221 0.283579 0.042 Uiso 1 1 calc R U . . .
H37C H 0.727492 0.490585 0.244074 0.042 Uiso 1 1 calc R U . . .
C38 C 0.9699(3) 0.5645(2) 0.25091(13) 0.0278(6) Uani 1 1 d . . . . .
H38A H 0.938716 0.573259 0.212335 0.042 Uiso 1 1 calc R U . . .
H38B H 1.015095 0.508713 0.253398 0.042 Uiso 1 1 calc R U . . .
H38C H 1.029859 0.611290 0.261015 0.042 Uiso 1 1 calc R U . . .
C39 C 0.8844(3) 0.74915(17) 0.30051(12) 0.0214(5) Uani 1 1 d . . . . .
H39 H 0.946221 0.742001 0.268340 0.026 Uiso 1 1 calc R U . . .
C40 C 0.9581(3) 0.7349(2) 0.35563(13) 0.0291(6) Uani 1 1 d . . . . .
H40A H 0.896090 0.731241 0.386857 0.044 Uiso 1 1 calc R U . . .
H40B H 1.017659 0.783401 0.362049 0.044 Uiso 1 1 calc R U . . .
H40C H 1.007707 0.680777 0.353315 0.044 Uiso 1 1 calc R U . . .
C41 C 0.8283(3) 0.84091(18) 0.29886(13) 0.0271(6) Uani 1 1 d . . . . .
H41A H 0.778078 0.848628 0.264164 0.041 Uiso 1 1 calc R U . . .
H41B H 0.899322 0.883167 0.299875 0.041 Uiso 1 1 calc R U . . .
H41C H 0.771526 0.849701 0.331490 0.041 Uiso 1 1 calc R U . . .
O1 O 0.6585(2) 0.76689(16) 0.42118(9) 0.0202(6) Uani 0.891(6) 1 d . . P A 1
O2 O 0.5432(3) 0.87283(16) 0.38035(10) 0.0320(7) Uani 0.891(6) 1 d . . P A 1
C1 C 0.6132(6) 0.8429(4) 0.4168(2) 0.0187(10) Uani 0.891(6) 1 d . . P A 1
H1 H 0.637226 0.881978 0.445903 0.022 Uiso 0.891(6) 1 calc R U P A 1
Cl1 Cl 0.6101(14) 0.8171(7) 0.4073(5) 0.025(3) Uani 0.109(6) 1 d . U P A 2

loop_
_atom_site_aniso_label
_atom_site_aniso_U_11
_atom_site_aniso_U_22
_atom_site_aniso_U_33
_atom_site_aniso_U_23
_atom_site_aniso_U_13
_atom_site_aniso_U_12
Cu1 0.01277(18) 0.01942(18) 0.01224(16) -0.00035(13) 0.00088(13) -0.00261(15)
P1 0.0115(3) 0.0179(3) 0.0120(3) 0.0023(2) -0.0002(2) -0.0016(2)
P2 0.0118(3) 0.0177(3) 0.0135(3) 0.0003(2) 0.0025(2) 0.0000(2)
N1 0.0149(11) 0.0190(10) 0.0149(9) 0.0031(8) -0.0024(8) -0.0024(8)
N2 0.0152(10) 0.0254(11) 0.0117(9) -0.0007(8) 0.0031(8) -0.0007(9)
C2 0.0203(14) 0.0266(13) 0.0169(11) 0.0090(10) -0.0069(10) -0.0072(11)
C3 0.0240(15) 0.0400(16) 0.0242(13) 0.0139(12) -0.0022(12) -0.0027(13)
C4 0.0253(16) 0.065(2) 0.0339(16) 0.0270(16) -0.0017(14) -0.0098(17)
C5 0.046(2) 0.053(2) 0.048(2) 0.0297(18) -0.0161(18) -0.029(2)
C6 0.051(2) 0.0341(16) 0.0376(17) 0.0152(14) -0.0200(17) -0.0215(16)
C7 0.0392(17) 0.0235(13) 0.0230(13) 0.0109(10) -0.0181(12) -0.0107(12)
C8 0.058(2) 0.0179(12) 0.0193(12) 0.0000(11) -0.0157(13) -0.0022(14)
C9 0.049(2) 0.0217(13) 0.0195(12) -0.0018(10) -0.0035(14) 0.0088(13)
C10 0.0301(15) 0.0233(13) 0.0190(12) 0.0003(10) 0.0010(11) 0.0064(12)
C11 0.0290(16) 0.0363(17) 0.0353(16) 0.0009(13) 0.0024(13) 0.0177(14)
C12 0.0157(14) 0.0435(17) 0.0442(18) 0.0074(14) -0.0016(13) 0.0066(13)
C13 0.0191(14) 0.0299(15) 0.0353(15) 0.0046(12) -0.0061(12) -0.0042(12)
C14 0.0185(13) 0.0186(12) 0.0208(12) 0.0003(9) -0.0032(10) 0.0011(10)
C15 0.0173(13) 0.0199(12) 0.0135(10) 0.0023(9) -0.0010(9) 0.0005(10)
C16 0.0195(14) 0.0265(13) 0.0183(12) 0.0062(10) -0.0062(10) -0.0054(11)
C17 0.0328(16) 0.0246(13) 0.0189(12) 0.0001(10) -0.0061(12) -0.0092(12)
C18 0.0201(14) 0.0372(15) 0.0292(14) 0.0113(12) -0.0099(12) -0.0116(12)
C19 0.0162(12) 0.0264(13) 0.0207(12) 0.0022(10) 0.0039(10) 0.0026(11)
C20 0.0246(15) 0.0312(14) 0.0182(12) -0.0028(10) 0.0036(10) 0.0059(12)
C21 0.0187(14) 0.0290(14) 0.0314(14) 0.0022(12) -0.0004(11) 0.0070(11)
C22 0.0174(13) 0.0238(12) 0.0130(11) 0.0041(9) 0.0023(10) 0.0002(11)
C23 0.0199(13) 0.0252(13) 0.0172(11) 0.0040(10) 0.0002(10) 0.0035(11)
C24 0.0238(15) 0.0284(14) 0.0246(13) 0.0073(11) 0.0041(12) 0.0058(12)
C25 0.0161(13) 0.0398(16) 0.0280(14) 0.0147(13) 0.0020(11) 0.0033(12)
C26 0.0195(13) 0.0356(15) 0.0211(12) 0.0094(12) -0.0039(11) -0.0059(12)
C27 0.0205(13) 0.0277(13) 0.0148(11) 0.0046(10) 0.0003(10) -0.0032(11)
C28 0.0264(15) 0.0278(13) 0.0173(12) 0.0013(10) -0.0037(11) -0.0054(11)
C29 0.0340(16) 0.0284(13) 0.0147(11) -0.0024(10) -0.0028(11) 0.0005(13)
C30 0.0258(14) 0.0312(13) 0.0136(11) 0.0009(10) 0.0017(11) 0.0057(11)
C31 0.0350(17) 0.0387(16) 0.0163(12) -0.0008(12) 0.0036(12) 0.0082(14)
C32 0.0320(17) 0.0514(19) 0.0207(13) 0.0037(12) 0.0126(12) 0.0069(15)
C33 0.0286(17) 0.0448(17) 0.0286(15) 0.0092(13) 0.0121(13) -0.0012(14)
C34 0.0248(14) 0.0309(14) 0.0206(13) 0.0041(11) 0.0062(11) -0.0019(12)
C35 0.0181(12) 0.0266(12) 0.0139(11) 0.0024(10) 0.0029(10) 0.0035(12)
C36 0.0186(13) 0.0246(12) 0.0207(12) 0.0012(10) -0.0004(10) 0.0033(11)
C37 0.0338(17) 0.0218(13) 0.0287(14) -0.0010(11) -0.0017(13) 0.0022(12)
C38 0.0244(16) 0.0303(14) 0.0285(14) -0.0019(11) 0.0045(13) 0.0087(13)
C39 0.0149(12) 0.0236(12) 0.0257(13) -0.0009(10) 0.0022(11) -0.0023(11)
C40 0.0188(14) 0.0359(15) 0.0327(15) -0.0028(12) -0.0051(12) -0.0029(12)
C41 0.0240(14) 0.0227(13) 0.0346(15) -0.0002(11) 0.0041(12) -0.0054(12)
O1 0.0232(12) 0.0169(13) 0.0205(10) -0.0041(8) -0.0032(9) 0.0003(10)
O2 0.0333(14) 0.0282(13) 0.0345(13) 0.0019(10) -0.0045(11) 0.0088(11)
C1 0.0183(18) 0.014(2) 0.024(2) -0.0057(17) -0.0006(16) -0.004(2)
Cl1 0.029(4) 0.017(5) 0.029(4) -0.011(3) -0.002(3) -0.006(4)

loop_
_atom_type_symbol
_atom_type_description
_atom_type_scat_dispersion_real
_atom_type_scat_dispersion_imag
_atom_type_scat_source
C C 0.0181 0.0091 'International Tables Vol C Tables 4.2.6.8 and 6.1.1.4'
H H 0.0000 0.0000 'International Tables Vol C Tables 4.2.6.8 and 6.1.1.4'
Cl Cl 0.3639 0.7018 'International Tables Vol C Tables 4.2.6.8 and 6.1.1.4'
Cu Cu -1.9646 0.5888 'International Tables Vol C Tables 4.2.6.8 and 6.1.1.4'
N N 0.0311 0.0180 'International Tables Vol C Tables 4.2.6.8 and 6.1.1.4'
O O 0.0492 0.0322 'International Tables Vol C Tables 4.2.6.8 and 6.1.1.4'
P P 0.2955 0.4335 'International Tables Vol C Tables 4.2.6.8 and 6.1.1.4'

loop_
_exptl_crystal_face_index_h
_exptl_crystal_face_index_k
_exptl_crystal_face_index_l
_exptl_crystal_face_perp_dist
0 1 -2 0.0391
2 0 -1 0.0962
-2 0 1 0.1055
6 1 -4 0.0938
0 -8 -10 0.0962
0 8 10 0.0927
0 -10 4 0.1059
-6 -3 5 0.1034
6 -3 -3 0.1112
0 -6 12 0.0607
-6 -2 7 0.0886
0 0 15 0.0833
5 0 -10 0.0909
5 3 9 0.1043
5 -1 -9 0.0915
0 3 14 0.0855
3 -3 -14 0.0981
5 -3 9 0.1029
-2 -1 -15 0.1013
6 0 6 0.1007

loop_
_geom_angle_atom_site_label_1
_geom_angle_atom_site_label_2
_geom_angle_atom_site_label_3
_geom_angle
_geom_angle_site_symmetry_1
_geom_angle_site_symmetry_3
_geom_angle_publ_flag
P1 Cu1 Cl1 110.3(3) . . ?
P2 Cu1 P1 137.34(3) . . ?
P2 Cu1 Cl1 111.2(3) . . ?
O1 Cu1 P1 109.80(7) . . ?
O1 Cu1 P2 112.16(7) . . ?
N1 P1 Cu1 110.02(8) . . ?
N1 P1 C16 107.08(11) . . ?
N1 P1 C19 107.85(12) . . ?
C16 P1 Cu1 116.77(9) . . ?
C19 P1 Cu1 111.87(9) . . ?
C19 P1 C16 102.69(13) . . ?
N2 P2 Cu1 110.90(8) . . ?
N2 P2 C36 107.99(12) . . ?
N2 P2 C39 108.24(12) . . ?
C36 P2 Cu1 115.72(9) . . ?
C39 P2 Cu1 112.21(9) . . ?
C39 P2 C36 101.15(13) . . ?
C2 N1 P1 123.79(18) . . ?
C15 N1 P1 119.34(17) . . ?
C15 N1 C2 116.8(2) . . ?
C22 N2 P2 118.99(16) . . ?
C22 N2 C35 117.7(2) . . ?
C35 N2 P2 123.32(17) . . ?
C3 C2 N1 120.6(3) . . ?
C3 C2 C7 119.7(3) . . ?
C7 C2 N1 119.7(3) . . ?
C2 C3 H3 119.9 . . ?
C2 C3 C4 120.3(3) . . ?
C4 C3 H3 119.9 . . ?
C3 C4 H4 119.9 . . ?
C5 C4 C3 120.1(4) . . ?
C5 C4 H4 119.9 . . ?
C4 C5 H5 120.1 . . ?
C6 C5 C4 119.9(3) . . ?
C6 C5 H5 120.1 . . ?
C5 C6 H6 119.3 . . ?
C5 C6 C7 121.5(3) . . ?
C7 C6 H6 119.3 . . ?
C2 C7 C8 122.9(3) . . ?
C6 C7 C2 118.3(3) . . ?
C6 C7 C8 118.8(3) . . ?
C7 C8 H8 116.7 . . ?
C9 C8 C7 126.7(3) . . ?
C9 C8 H8 116.7 . . ?
C8 C9 H9 116.1 . . ?
C8 C9 C10 127.7(3) . . ?
C10 C9 H9 116.1 . . ?
C11 C10 C9 118.6(3) . . ?
C15 C10 C9 123.5(3) . . ?
C15 C10 C11 117.9(3) . . ?
C10 C11 H11 119.0 . . ?
C12 C11 C10 122.0(3) . . ?
C12 C11 H11 119.0 . . ?
C11 C12 H12 120.2 . . ?
C13 C12 C11 119.5(3) . . ?
C13 C12 H12 120.2 . . ?
C12 C13 H13 120.0 . . ?
C12 C13 C14 119.9(3) . . ?
C14 C13 H13 120.0 . . ?
C13 C14 H14 119.4 . . ?
C13 C14 C15 121.2(3) . . ?
C15 C14 H14 119.4 . . ?
C10 C15 N1 120.3(2) . . ?
C14 C15 N1 120.3(2) . . ?
C14 C15 C10 119.4(3) . . ?
P1 C16 H16 105.7 . . ?
C17 C16 P1 110.5(2) . . ?
C17 C16 H16 105.7 . . ?
C17 C16 C18 111.1(2) . . ?
C18 C16 P1 117.1(2) . . ?
C18 C16 H16 105.7 . . ?
C16 C17 H17A 109.5 . . ?
C16 C17 H17B 109.5 . . ?
C16 C17 H17C 109.5 . . ?
H17A C17 H17B 109.5 . . ?
H17A C17 H17C 109.5 . . ?
H17B C17 H17C 109.5 . . ?
C16 C18 H18A 109.5 . . ?
C16 C18 H18B 109.5 . . ?
C16 C18 H18C 109.5 . . ?
H18A C18 H18B 109.5 . . ?
H18A C18 H18C 109.5 . . ?
H18B C18 H18C 109.5 . . ?
P1 C19 H19 108.6 . . ?
C20 C19 P1 111.63(19) . . ?
C20 C19 H19 108.6 . . ?
C20 C19 C21 110.4(2) . . ?
C21 C19 P1 109.02(19) . . ?
C21 C19 H19 108.6 . . ?
C19 C20 H20A 109.5 . . ?
C19 C20 H20B 109.5 . . ?
C19 C20 H20C 109.5 . . ?
H20A C20 H20B 109.5 . . ?
H20A C20 H20C 109.5 . . ?
H20B C20 H20C 109.5 . . ?
C19 C21 H21A 109.5 . . ?
C19 C21 H21B 109.5 . . ?
C19 C21 H21C 109.5 . . ?
H21A C21 H21B 109.5 . . ?
H21A C21 H21C 109.5 . . ?
H21B C21 H21C 109.5 . . ?
C23 C22 N2 119.0(2) . . ?
C23 C22 C27 120.1(2) . . ?
C27 C22 N2 120.8(2) . . ?
C22 C23 H23 119.7 . . ?
C24 C23 C22 120.5(3) . . ?
C24 C23 H23 119.7 . . ?
C23 C24 H24 120.0 . . ?
C25 C24 C23 120.0(3) . . ?
C25 C24 H24 120.0 . . ?
C24 C25 H25 120.0 . . ?
C24 C25 C26 119.9(3) . . ?
C26 C25 H25 120.0 . . ?
C25 C26 H26 119.3 . . ?
C25 C26 C27 121.3(3) . . ?
C27 C26 H26 119.3 . . ?
C22 C27 C28 123.9(3) . . ?
C26 C27 C22 118.2(3) . . ?
C26 C27 C28 117.9(3) . . ?
C27 C28 H28 115.8 . . ?
C29 C28 C27 128.4(3) . . ?
C29 C28 H28 115.8 . . ?
C28 C29 H29 116.3 . . ?
C28 C29 C30 127.4(3) . . ?
C30 C29 H29 116.3 . . ?
C31 C30 C29 118.6(3) . . ?
C35 C30 C29 123.3(2) . . ?
C35 C30 C31 118.0(3) . . ?
C30 C31 H31 119.2 . . ?
C32 C31 C30 121.6(3) . . ?
C32 C31 H31 119.2 . . ?
C31 C32 H32 120.2 . . ?
C33 C32 C31 119.6(3) . . ?
C33 C32 H32 120.2 . . ?
C32 C33 H33 119.9 . . ?
C32 C33 C34 120.1(3) . . ?
C34 C33 H33 119.9 . . ?
C33 C34 H34 119.7 . . ?
C33 C34 C35 120.7(3) . . ?
C35 C34 H34 119.7 . . ?
C30 C35 N2 120.7(2) . . ?
C34 C35 N2 119.6(2) . . ?
C34 C35 C30 119.6(2) . . ?
P2 C36 H36 105.9 . . ?
C37 C36 P2 110.53(19) . . ?
C37 C36 H36 105.9 . . ?
C37 C36 C38 110.9(2) . . ?
C38 C36 P2 116.9(2) . . ?
C38 C36 H36 105.9 . . ?
C36 C37 H37A 109.5 . . ?
C36 C37 H37B 109.5 . . ?
C36 C37 H37C 109.5 . . ?
H37A C37 H37B 109.5 . . ?
H37A C37 H37C 109.5 . . ?
H37B C37 H37C 109.5 . . ?
C36 C38 H38A 109.5 . . ?
C36 C38 H38B 109.5 . . ?
C36 C38 H38C 109.5 . . ?
H38A C38 H38B 109.5 . . ?
H38A C38 H38C 109.5 . . ?
H38B C38 H38C 109.5 . . ?
P2 C39 H39 108.8 . . ?
C40 C39 P2 108.54(19) . . ?
C40 C39 H39 108.8 . . ?
C40 C39 C41 110.0(2) . . ?
C41 C39 P2 111.7(2) . . ?
C41 C39 H39 108.8 . . ?
C39 C40 H40A 109.5 . . ?
C39 C40 H40B 109.5 . . ?
C39 C40 H40C 109.5 . . ?
H40A C40 H40B 109.5 . . ?
H40A C40 H40C 109.5 . . ?
H40B C40 H40C 109.5 . . ?
C39 C41 H41A 109.5 . . ?
C39 C41 H41B 109.5 . . ?
C39 C41 H41C 109.5 . . ?
H41A C41 H41B 109.5 . . ?
H41A C41 H41C 109.5 . . ?
H41B C41 H41C 109.5 . . ?
C1 O1 Cu1 121.7(3) . . ?
O1 C1 H1 115.6 . . ?
O2 C1 O1 128.9(5) . . ?
O2 C1 H1 115.6 . . ?

loop_
_geom_bond_atom_site_label_1
_geom_bond_atom_site_label_2
_geom_bond_distance
_geom_bond_site_symmetry_2
_geom_bond_publ_flag
Cu1 P1 2.2483(7) . ?
Cu1 P2 2.2423(7) . ?
Cu1 O1 2.005(2) . ?
Cu1 Cl1 2.423(11) . ?
P1 N1 1.707(2) . ?
P1 C16 1.859(3) . ?
P1 C19 1.850(3) . ?
P2 N2 1.706(2) . ?
P2 C36 1.865(3) . ?
P2 C39 1.851(3) . ?
N1 C2 1.439(3) . ?
N1 C15 1.428(3) . ?
N2 C22 1.432(3) . ?
N2 C35 1.439(3) . ?
C2 C3 1.391(4) . ?
C2 C7 1.413(4) . ?
C3 H3 0.9500 . ?
C3 C4 1.393(5) . ?
C4 H4 0.9500 . ?
C4 C5 1.380(6) . ?
C5 H5 0.9500 . ?
C5 C6 1.379(6) . ?
C6 H6 0.9500 . ?
C6 C7 1.394(5) . ?
C7 C8 1.458(5) . ?
C8 H8 0.9500 . ?
C8 C9 1.334(5) . ?
C9 H9 0.9500 . ?
C9 C10 1.461(4) . ?
C10 C11 1.408(5) . ?
C10 C15 1.403(4) . ?
C11 H11 0.9500 . ?
C11 C12 1.381(5) . ?
C12 H12 0.9500 . ?
C12 C13 1.375(5) . ?
C13 H13 0.9500 . ?
C13 C14 1.386(4) . ?
C14 H14 0.9500 . ?
C14 C15 1.396(4) . ?
C16 H16 1.0000 . ?
C16 C17 1.529(4) . ?
C16 C18 1.531(4) . ?
C17 H17A 0.9800 . ?
C17 H17B 0.9800 . ?
C17 H17C 0.9800 . ?
C18 H18A 0.9800 . ?
C18 H18B 0.9800 . ?
C18 H18C 0.9800 . ?
C19 H19 1.0000 . ?
C19 C20 1.530(4) . ?
C19 C21 1.531(4) . ?
C20 H20A 0.9800 . ?
C20 H20B 0.9800 . ?
C20 H20C 0.9800 . ?
C21 H21A 0.9800 . ?
C21 H21B 0.9800 . ?
C21 H21C 0.9800 . ?
C22 C23 1.398(4) . ?
C22 C27 1.405(4) . ?
C23 H23 0.9500 . ?
C23 C24 1.394(4) . ?
C24 H24 0.9500 . ?
C24 C25 1.377(5) . ?
C25 H25 0.9500 . ?
C25 C26 1.394(5) . ?
C26 H26 0.9500 . ?
C26 C27 1.404(4) . ?
C27 C28 1.465(4) . ?
C28 H28 0.9500 . ?
C28 C29 1.343(4) . ?
C29 H29 0.9500 . ?
C29 C30 1.454(4) . ?
C30 C31 1.405(4) . ?
C30 C35 1.405(4) . ?
C31 H31 0.9500 . ?
C31 C32 1.382(5) . ?
C32 H32 0.9500 . ?
C32 C33 1.377(5) . ?
C33 H33 0.9500 . ?
C33 C34 1.387(4) . ?
C34 H34 0.9500 . ?
C34 C35 1.394(4) . ?
C36 H36 1.0000 . ?
C36 C37 1.525(4) . ?
C36 C38 1.529(4) . ?
C37 H37A 0.9800 . ?
C37 H37B 0.9800 . ?
C37 H37C 0.9800 . ?
C38 H38A 0.9800 . ?
C38 H38B 0.9800 . ?
C38 H38C 0.9800 . ?
C39 H39 1.0000 . ?
C39 C40 1.529(4) . ?
C39 C41 1.530(4) . ?
C40 H40A 0.9800 . ?
C40 H40B 0.9800 . ?
C40 H40C 0.9800 . ?
C41 H41A 0.9800 . ?
C41 H41B 0.9800 . ?
C41 H41C 0.9800 . ?
O1 C1 1.267(6) . ?
O2 C1 1.217(6) . ?
C1 H1 0.9500 . ?

loop_
_geom_torsion_atom_site_label_1
_geom_torsion_atom_site_label_2
_geom_torsion_atom_site_label_3
_geom_torsion_atom_site_label_4
_geom_torsion
_geom_torsion_site_symmetry_1
_geom_torsion_site_symmetry_2
_geom_torsion_site_symmetry_3
_geom_torsion_site_symmetry_4
_geom_torsion_publ_flag
Cu1 P1 N1 C2 -177.94(19) . . . . ?
Cu1 P1 N1 C15 5.2(2) . . . . ?
Cu1 P1 C16 C17 62.2(2) . . . . ?
Cu1 P1 C16 C18 -169.17(19) . . . . ?
Cu1 P1 C19 C20 -62.8(2) . . . . ?
Cu1 P1 C19 C21 59.5(2) . . . . ?
Cu1 P2 N2 C22 2.9(2) . . . . ?
Cu1 P2 N2 C35 -178.24(19) . . . . ?
Cu1 P2 C36 C37 63.3(2) . . . . ?
Cu1 P2 C36 C38 -168.54(18) . . . . ?
Cu1 P2 C39 C40 60.5(2) . . . . ?
Cu1 P2 C39 C41 -61.0(2) . . . . ?
Cu1 O1 C1 O2 -2.8(8) . . . . ?
P1 N1 C2 C3 -64.5(3) . . . . ?
P1 N1 C2 C7 114.4(3) . . . . ?
P1 N1 C15 C10 -122.2(2) . . . . ?
P1 N1 C15 C14 56.7(3) . . . . ?
P2 N2 C22 C23 54.8(3) . . . . ?
P2 N2 C22 C27 -122.6(2) . . . . ?
P2 N2 C35 C30 112.7(3) . . . . ?
P2 N2 C35 C34 -63.2(3) . . . . ?
N1 P1 C16 C17 -61.6(2) . . . . ?
N1 P1 C16 C18 67.0(2) . . . . ?
N1 P1 C19 C20 58.4(2) . . . . ?
N1 P1 C19 C21 -179.43(19) . . . . ?
N1 C2 C3 C4 173.6(3) . . . . ?
N1 C2 C7 C6 -173.0(3) . . . . ?
N1 C2 C7 C8 9.3(4) . . . . ?
N2 P2 C36 C37 -61.6(2) . . . . ?
N2 P2 C36 C38 66.5(2) . . . . ?
N2 P2 C39 C40 -176.79(19) . . . . ?
N2 P2 C39 C41 61.7(2) . . . . ?
N2 C22 C23 C24 -177.3(2) . . . . ?
N2 C22 C27 C26 177.9(2) . . . . ?
N2 C22 C27 C28 0.7(4) . . . . ?
C2 N1 C15 C10 60.8(3) . . . . ?
C2 N1 C15 C14 -120.4(3) . . . . ?
C2 C3 C4 C5 1.3(5) . . . . ?
C2 C7 C8 C9 31.2(4) . . . . ?
C3 C2 C7 C6 5.9(4) . . . . ?
C3 C2 C7 C8 -171.9(3) . . . . ?
C3 C4 C5 C6 1.9(5) . . . . ?
C4 C5 C6 C7 -1.1(5) . . . . ?
C5 C6 C7 C2 -2.8(5) . . . . ?
C5 C6 C7 C8 175.1(3) . . . . ?
C6 C7 C8 C9 -146.5(3) . . . . ?
C7 C2 C3 C4 -5.2(4) . . . . ?
C7 C8 C9 C10 -4.1(5) . . . . ?
C8 C9 C10 C11 150.1(3) . . . . ?
C8 C9 C10 C15 -32.1(5) . . . . ?
C9 C10 C11 C12 178.2(3) . . . . ?
C9 C10 C15 N1 2.0(4) . . . . ?
C9 C10 C15 C14 -176.9(3) . . . . ?
C10 C11 C12 C13 -1.6(5) . . . . ?
C11 C10 C15 N1 179.8(3) . . . . ?
C11 C10 C15 C14 1.0(4) . . . . ?
C11 C12 C13 C14 1.6(5) . . . . ?
C12 C13 C14 C15 -0.3(5) . . . . ?
C13 C14 C15 N1 -179.8(3) . . . . ?
C13 C14 C15 C10 -0.9(4) . . . . ?
C15 N1 C2 C3 112.5(3) . . . . ?
C15 N1 C2 C7 -68.7(3) . . . . ?
C15 C10 C11 C12 0.3(5) . . . . ?
C16 P1 N1 C2 -50.1(2) . . . . ?
C16 P1 N1 C15 133.0(2) . . . . ?
C16 P1 C19 C20 171.24(19) . . . . ?
C16 P1 C19 C21 -66.5(2) . . . . ?
C19 P1 N1 C2 59.8(2) . . . . ?
C19 P1 N1 C15 -117.1(2) . . . . ?
C19 P1 C16 C17 -175.04(18) . . . . ?
C19 P1 C16 C18 -46.4(2) . . . . ?
C22 N2 C35 C30 -68.5(3) . . . . ?
C22 N2 C35 C34 115.7(3) . . . . ?
C22 C23 C24 C25 -1.1(4) . . . . ?
C22 C27 C28 C29 -28.8(4) . . . . ?
C23 C22 C27 C26 0.6(4) . . . . ?
C23 C22 C27 C28 -176.7(2) . . . . ?
C23 C24 C25 C26 1.3(4) . . . . ?
C24 C25 C26 C27 -0.5(4) . . . . ?
C25 C26 C27 C22 -0.4(4) . . . . ?
C25 C26 C27 C28 177.0(2) . . . . ?
C26 C27 C28 C29 154.0(3) . . . . ?
C27 C22 C23 C24 0.1(4) . . . . ?
C27 C28 C29 C30 -3.7(5) . . . . ?
C28 C29 C30 C31 -151.3(3) . . . . ?
C28 C29 C30 C35 26.1(4) . . . . ?
C29 C30 C31 C32 175.4(3) . . . . ?
C29 C30 C35 N2 13.6(4) . . . . ?
C29 C30 C35 C34 -170.5(3) . . . . ?
C30 C31 C32 C33 -3.2(5) . . . . ?
C31 C30 C35 N2 -169.0(3) . . . . ?
C31 C30 C35 C34 6.9(4) . . . . ?
C31 C32 C33 C34 3.7(5) . . . . ?
C32 C33 C34 C35 1.1(5) . . . . ?
C33 C34 C35 N2 169.4(3) . . . . ?
C33 C34 C35 C30 -6.5(4) . . . . ?
C35 N2 C22 C23 -124.1(3) . . . . ?
C35 N2 C22 C27 58.5(3) . . . . ?
C35 C30 C31 C32 -2.1(4) . . . . ?
C36 P2 N2 C22 130.7(2) . . . . ?
C36 P2 N2 C35 -50.5(2) . . . . ?
C36 P2 C39 C40 -63.4(2) . . . . ?
C36 P2 C39 C41 175.1(2) . . . . ?
C39 P2 N2 C22 -120.6(2) . . . . ?
C39 P2 N2 C35 58.3(2) . . . . ?
C39 P2 C36 C37 -175.2(2) . . . . ?
C39 P2 C36 C38 -47.0(2) . . . . ?

loop_
_exptl_oxdiff_crystal_face_indexfrac_h
_exptl_oxdiff_crystal_face_indexfrac_k
_exptl_oxdiff_crystal_face_indexfrac_l
_exptl_oxdiff_crystal_face_x
_exptl_oxdiff_crystal_face_y
_exptl_oxdiff_crystal_face_z
-0.0001 0.9992 -1.9989 -0.0673 -0.1431 -0.0418
1.9996 -0.0019 -0.9990 0.0132 0.0245 -0.3049
-1.9996 0.0019 0.9990 -0.0132 -0.0245 0.3049
6.4114 0.5931 -4.2595 -0.0003 0.0013 -1.0000
-0.2328 -7.7512 -9.7378 0.8987 -0.4279 -0.0962
0.1419 7.7316 9.7839 -0.8974 0.4272 0.1102
-0.0917 -9.6086 4.3569 0.8689 0.4723 0.1479
-5.9463 -3.1475 5.1146 0.2353 0.1267 0.9636
6.2862 -2.9486 -2.5985 0.3193 0.1749 -0.9314
0.0255 -6.1523 12.1702 0.4164 0.8738 0.2513
-5.9144 -1.8867 6.5723 0.0910 0.1884 0.9779
-0.0741 0.4422 15.3974 -0.2725 0.9190 0.2849
5.0152 0.2741 -10.1839 0.1204 -0.4095 -0.9043
5.1981 2.5230 8.8683 -0.3824 0.7017 -0.6012
5.2649 -0.8993 -9.3957 0.2224 -0.3252 -0.9191
-0.1116 3.4147 14.4841 -0.5477 0.7964 0.2565
2.5640 -2.5975 -13.6604 0.4537 -0.6605 -0.5983
5.0113 -2.6204 9.3627 0.1103 0.8374 -0.5353
-1.5933 -0.6198 -14.9366 0.2845 -0.9580 -0.0364
6.1438 -0.4554 6.0180 -0.0514 0.6352 -0.7706
